data_2209447
loop_
_publ_author_name
'Akkharawit Kanjana-opas'
'Somrak Panphon'
'Hoong-Kun Fun'
'Suchada Chantrapromma'

_publ_section_title
;
 4-Methyl-3<i>H</i>-pyrrolo[2,3-<i>c</i>]quinoline
;
_journal_coeditor_code CI2069
_journal_issue 7
_journal_name_full 'Acta Crystallographica Section E'
_journal_page_first o2728
_journal_page_last o2730
_journal_paper_doi 10.1107/S1600536806021088
_journal_volume 62
_journal_year 2006
_chemical_formula_iupac 'C12 H10 N2'
_chemical_formula_moiety 'C12 H10 N2'
_chemical_formula_sum 'C12 H10 N2'
_chemical_formula_weight 182.22
_chemical_name_common
;
4-Methyl-3H-pyrrolo[2,3-c]quinoline
;
_chemical_name_systematic
;
4-Methyl-3H-pyrrolo[2,3-c]quinoline
;
_space_group_IT_number 18
_symmetry_cell_setting orthorhombic
_symmetry_space_group_name_Hall 'P 2 2ab'
_symmetry_space_group_name_H-M 'P 21 21 2'
_atom_sites_solution_hydrogens constr
_atom_sites_solution_primary direct
_atom_sites_solution_secondary difmap
_audit_creation_method SHELXL-97
_cell_angle_alpha 90.00
_cell_angle_beta 90.00
_cell_angle_gamma 90.00
_cell_formula_units_Z 8
_cell_length_a 20.2212(5)
_cell_length_b 18.0889(4)
_cell_length_c 5.10030(10)
_cell_measurement_reflns_used 1847
_cell_measurement_temperature 100.00(10)
_cell_measurement_theta_max 25.50
_cell_measurement_theta_min 1.51
_cell_volume 1865.58(7)
_computing_cell_refinement APEX2
_computing_data_collection 'APEX2 (Bruker, 2005)'
_computing_data_reduction 'SAINT (Bruker, 2005)'
_computing_molecular_graphics SHELXTL
_computing_publication_material
;
SHELXTL and PLATON (Spek, 2003)
;
_computing_structure_refinement SHELXTL
_computing_structure_solution 'SHELXTL (Sheldrick, 1998)'
_diffrn_ambient_temperature 297(2)
_diffrn_detector_area_resol_mean 8.33
_diffrn_measured_fraction_theta_full 0.995
_diffrn_measured_fraction_theta_max 0.995
_diffrn_measurement_device_type
;
Bruker SMART APEX2 CCD area-detector diffractometer
;
_diffrn_measurement_method '\w scans'
_diffrn_radiation_monochromator graphite
_diffrn_radiation_source 'fine-focus sealed tube'
_diffrn_radiation_type MoK\a
_diffrn_radiation_wavelength 0.71073
_diffrn_reflns_av_R_equivalents 0.0380
_diffrn_reflns_av_sigmaI/netI 0.0228
_diffrn_reflns_limit_h_max 23
_diffrn_reflns_limit_h_min -24
_diffrn_reflns_limit_k_max 21
_diffrn_reflns_limit_k_min -21
_diffrn_reflns_limit_l_max 5
_diffrn_reflns_limit_l_min -6
_diffrn_reflns_number 19204
_diffrn_reflns_theta_full 25.50
_diffrn_reflns_theta_max 25.50
_diffrn_reflns_theta_min 1.51
_diffrn_standards_number 0
_exptl_absorpt_coefficient_mu 0.079
_exptl_absorpt_correction_T_max 0.993
_exptl_absorpt_correction_T_min 0.988
_exptl_absorpt_correction_type multi-scan
_exptl_absorpt_process_details '(SADABS; Bruker, 2005)'
_exptl_crystal_colour Colourless
_exptl_crystal_density_diffrn 1.298
_exptl_crystal_density_method 'not measured'
_exptl_crystal_description Needle
_exptl_crystal_F_000 768
_exptl_crystal_size_max 0.52
_exptl_crystal_size_mid 0.13
_exptl_crystal_size_min 0.09
_refine_diff_density_max 0.158
_refine_diff_density_min -0.215
_refine_ls_extinction_method none
_refine_ls_goodness_of_fit_ref 1.072
_refine_ls_hydrogen_treatment mixed
_refine_ls_matrix_type full
_refine_ls_number_parameters 263
_refine_ls_number_reflns 2037
_refine_ls_number_restraints 0
_refine_ls_restrained_S_all 1.072
_refine_ls_R_factor_all 0.0417
_refine_ls_R_factor_gt 0.0370
_refine_ls_shift/su_max 0.001
_refine_ls_shift/su_mean <0.001
_refine_ls_structure_factor_coef Fsqd
_refine_ls_weighting_details 'calc w=1/[\s^2^(Fo^2^)+(0.0569P)^2^+0.4629P] where P=(Fo^2^+2Fc^2^)/3'
_refine_ls_weighting_scheme calc
_refine_ls_wR_factor_gt 0.0896
_refine_ls_wR_factor_ref 0.0994
_reflns_number_gt 1847
_reflns_number_total 2037
_reflns_threshold_expression 'I > 2\s(I)'
_cod_data_source_file ci2069.cif
_cod_data_source_block I
_cod_database_code 2209447
_cod_database_fobs_code 2209447

loop_
_symmetry_equiv_pos_as_xyz
'x, y, z'
'-x, -y, z'
'x+1/2, -y+1/2, -z'
'-x+1/2, y+1/2, -z'

loop_
_atom_site_type_symbol
_atom_site_label
_atom_site_fract_x
_atom_site_fract_y
_atom_site_fract_z
_atom_site_U_iso_or_equiv
_atom_site_adp_type
_atom_site_calc_flag
_atom_site_refinement_flags
_atom_site_occupancy
N N1A 0.01853(9) 0.28211(9) -0.2448(4) 0.0214(4) Uani d . 1
N N2A 0.17228(9) 0.37513(10) -0.0380(4) 0.0218(4) Uani d . 1
H H1NA 0.1820(13) 0.4236(16) -0.111(7) 0.045(8) Uiso d . 1
C C1A 0.07473(10) 0.21520(11) 0.1131(5) 0.0207(5) Uani d . 1
C C2A 0.07379(11) 0.15467(12) 0.2877(5) 0.0244(5) Uani d . 1
H H2A 0.1077 0.1491 0.4094 0.029 Uiso calc R 1
C C3A 0.02331(12) 0.10392(12) 0.2796(5) 0.0263(6) Uani d . 1
H H3A 0.0228 0.0647 0.3973 0.032 Uiso calc R 1
C C4A -0.02751(11) 0.11124(12) 0.0938(5) 0.0258(6) Uani d . 1
H H4A -0.0612 0.0763 0.0871 0.031 Uiso calc R 1
C C5A -0.02779(11) 0.16969(11) -0.0783(5) 0.0233(5) Uani d . 1
H H5A -0.0616 0.1739 -0.2008 0.028 Uiso calc R 1
C C6A 0.02280(10) 0.22354(11) -0.0710(5) 0.0206(5) Uani d . 1
C C7A 0.06572(10) 0.33290(11) -0.2488(5) 0.0202(5) Uani d . 1
C C8A 0.11950(11) 0.32800(11) -0.0719(5) 0.0203(5) Uani d . 1
C C9A 0.12551(11) 0.26998(11) 0.1089(5) 0.0202(5) Uani d . 1
C C10A 0.18423(11) 0.28295(12) 0.2546(5) 0.0245(5) Uani d . 1
H H10A 0.2014 0.2535 0.3874 0.029 Uiso calc R 1
C C11A 0.21042(11) 0.34749(13) 0.1604(5) 0.0250(5) Uani d . 1
H H11A 0.2489 0.3695 0.2228 0.030 Uiso calc R 1
C C12A 0.06065(12) 0.39451(12) -0.4459(5) 0.0250(5) Uani d . 1
H H12A 0.0245 0.3849 -0.5630 0.037 Uiso calc R 1
H H12B 0.1010 0.3975 -0.5443 0.037 Uiso calc R 1
H H12C 0.0532 0.4404 -0.3563 0.037 Uiso calc R 1
N N1B 0.30181(9) 0.01959(9) 0.2508(4) 0.0216(4) Uani d . 1
N N2B 0.38891(10) 0.18948(10) 0.4531(4) 0.0231(5) Uani d . 1
H H1NB 0.4293(14) 0.1977(14) 0.372(6) 0.042(8) Uiso d . 1
C C1B 0.24340(11) 0.08527(11) 0.6087(5) 0.0208(5) Uani d . 1
C C2B 0.18923(11) 0.08649(13) 0.7815(5) 0.0249(5) Uani d . 1
H H2B 0.1857 0.1243 0.9044 0.030 Uiso calc R 1
C C3B 0.14148(11) 0.03248(12) 0.7709(5) 0.0266(5) Uani d . 1
H H3B 0.1058 0.0340 0.8856 0.032 Uiso calc R 1
C C4B 0.14657(11) -0.02505(12) 0.5871(6) 0.0264(6) Uani d . 1
H H4B 0.1141 -0.0614 0.5802 0.032 Uiso calc R 1
C C5B 0.19938(11) -0.02795(12) 0.4174(5) 0.0239(5) Uani d . 1
H H5B 0.2022 -0.0661 0.2958 0.029 Uiso calc R 1
C C6B 0.24939(11) 0.02647(11) 0.4260(5) 0.0208(5) Uani d . 1
C C7B 0.34857(10) 0.07084(11) 0.2466(5) 0.0203(5) Uani d . 1
C C8B 0.34557(10) 0.13142(11) 0.4218(5) 0.0205(5) Uani d . 1
C C9B 0.29393(11) 0.14024(11) 0.6024(5) 0.0212(5) Uani d . 1
C C10B 0.30680(11) 0.20621(12) 0.7444(5) 0.0251(5) Uani d . 1
H H10B 0.2809 0.2266 0.8765 0.030 Uiso calc R 1
C C11B 0.36511(11) 0.23375(12) 0.6478(5) 0.0259(5) Uani d . 1
H H11B 0.3856 0.2767 0.7069 0.031 Uiso calc R 1
C C12B 0.40355(11) 0.06393(13) 0.0499(5) 0.0250(5) Uani d . 1
H H12D 0.3960 0.0214 -0.0585 0.038 Uiso calc R 1
H H12E 0.4449 0.0585 0.1401 0.038 Uiso calc R 1
H H12F 0.4048 0.1075 -0.0576 0.038 Uiso calc R 1

loop_
_atom_site_aniso_label
_atom_site_aniso_U_11
_atom_site_aniso_U_22
_atom_site_aniso_U_33
_atom_site_aniso_U_12
_atom_site_aniso_U_13
_atom_site_aniso_U_23
N1A 0.0240(9) 0.0191(9) 0.0211(10) 0.0010(7) 0.0017(9) -0.0004(9)
N2A 0.0217(10) 0.0191(9) 0.0247(11) -0.0009(8) 0.0012(9) 0.0000(9)
C1A 0.0257(11) 0.0170(10) 0.0194(12) 0.0034(9) 0.0041(10) -0.0025(10)
C2A 0.0280(12) 0.0211(10) 0.0241(13) 0.0029(9) -0.0011(11) 0.0009(11)
C3A 0.0347(12) 0.0171(10) 0.0272(14) 0.0016(9) 0.0068(12) 0.0030(11)
C4A 0.0285(12) 0.0175(11) 0.0313(14) -0.0028(9) 0.0041(12) -0.0055(11)
C5A 0.0238(11) 0.0213(11) 0.0249(13) 0.0010(9) 0.0004(11) -0.0031(11)
C6A 0.0235(11) 0.0171(10) 0.0213(12) 0.0020(9) 0.0032(10) -0.0023(11)
C7A 0.0228(11) 0.0173(10) 0.0204(12) 0.0027(8) 0.0023(11) -0.0030(11)
C8A 0.0228(11) 0.0178(10) 0.0203(12) 0.0021(8) 0.0038(10) -0.0034(11)
C9A 0.0237(11) 0.0169(10) 0.0199(12) 0.0025(9) 0.0019(10) -0.0006(10)
C10A 0.0253(11) 0.0237(11) 0.0246(12) 0.0027(9) -0.0020(11) 0.0003(11)
C11A 0.0224(11) 0.0266(11) 0.0260(13) 0.0005(10) -0.0013(11) -0.0047(11)
C12A 0.0284(12) 0.0226(11) 0.0239(13) 0.0010(9) -0.0009(11) 0.0018(11)
N1B 0.0225(10) 0.0209(9) 0.0215(10) 0.0013(7) -0.0002(9) 0.0010(9)
N2B 0.0230(10) 0.0204(9) 0.0259(11) -0.0014(7) 0.0030(9) -0.0015(10)
C1B 0.0217(11) 0.0204(10) 0.0204(12) 0.0039(9) -0.0026(11) 0.0042(11)
C2B 0.0264(11) 0.0273(11) 0.0209(13) 0.0030(10) 0.0016(12) 0.0008(11)
C3B 0.0224(11) 0.0304(12) 0.0269(13) 0.0021(10) 0.0025(12) 0.0077(12)
C4B 0.0222(12) 0.0277(12) 0.0293(13) -0.0019(9) -0.0023(12) 0.0054(12)
C5B 0.0248(12) 0.0218(11) 0.0250(13) 0.0010(9) -0.0039(11) 0.0016(11)
C6B 0.0194(11) 0.0219(11) 0.0209(12) 0.0037(9) -0.0010(11) 0.0046(10)
C7B 0.0212(11) 0.0196(10) 0.0199(12) 0.0024(8) -0.0015(11) 0.0021(11)
C8B 0.0212(11) 0.0192(10) 0.0210(12) 0.0011(8) -0.0014(11) 0.0041(11)
C9B 0.0234(11) 0.0206(11) 0.0195(12) 0.0037(9) -0.0022(11) 0.0027(10)
C10B 0.0284(12) 0.0237(11) 0.0232(12) 0.0034(10) 0.0017(11) -0.0038(11)
C11B 0.0292(12) 0.0206(10) 0.0281(13) 0.0002(10) -0.0023(12) -0.0035(11)
C12B 0.0252(12) 0.0248(11) 0.0250(13) 0.0011(9) 0.0014(11) -0.0006(11)

loop_
_atom_type_symbol
_atom_type_description
_atom_type_scat_dispersion_real
_atom_type_scat_dispersion_imag
_atom_type_scat_source
C C 0.0033 0.0000 'International Tables Vol C Tables 4.2.6.8 and 6.1.1.4'
H H 0.0000 0.0000 'International Tables Vol C Tables 4.2.6.8 and 6.1.1.4'
N N 0.0061 0.0000 'International Tables Vol C Tables 4.2.6.8 and 6.1.1.4'

loop_
_geom_angle_atom_site_label_1
_geom_angle_atom_site_label_2
_geom_angle_atom_site_label_3
_geom_angle
_geom_angle_publ_flag
C7A N1A C6A 119.72(19) y
C11A N2A C8A 107.68(19) y
C11A N2A H1NA 119.9(18) ?
C8A N2A H1NA 131.9(17) ?
C2A C1A C6A 119.4(2) ?
C2A C1A C9A 123.9(2) ?
C6A C1A C9A 116.7(2) ?
C3A C2A C1A 120.6(2) ?
C3A C2A H2A 119.7 ?
C1A C2A H2A 119.7 ?
C2A C3A C4A 120.1(2) ?
C2A C3A H3A 120.0 ?
C4A C3A H3A 120.0 ?
C5A C4A C3A 120.4(2) ?
C5A C4A H4A 119.8 ?
C3A C4A H4A 119.8 ?
C4A C5A C6A 120.7(2) ?
C4A C5A H5A 119.6 ?
C6A C5A H5A 119.6 ?
N1A C6A C5A 117.8(2) ?
N1A C6A C1A 123.51(19) ?
C5A C6A C1A 118.7(2) ?
N1A C7A C8A 120.0(2) ?
N1A C7A C12A 118.4(2) y
C8A C7A C12A 121.64(19) ?
N2A C8A C9A 108.3(2) ?
N2A C8A C7A 129.5(2) ?
C9A C8A C7A 122.17(19) ?
C8A C9A C10A 107.03(19) ?
C8A C9A C1A 117.9(2) ?
C10A C9A C1A 135.1(2) ?
C11A C10A C9A 106.3(2) ?
C11A C10A H10A 126.8 ?
C9A C10A H10A 126.8 ?
N2A C11A C10A 110.7(2) ?
N2A C11A H11A 124.7 ?
C10A C11A H11A 124.7 ?
C7A C12A H12A 109.5 ?
C7A C12A H12B 109.5 ?
H12A C12A H12B 109.5 ?
C7A C12A H12C 109.5 ?
H12A C12A H12C 109.5 ?
H12B C12A H12C 109.5 ?
C7B N1B C6B 119.44(19) y
C11B N2B C8B 107.93(19) y
C11B N2B H1NB 122.7(18) ?
C8B N2B H1NB 129.2(18) ?
C2B C1B C6B 119.3(2) ?
C2B C1B C9B 124.2(2) ?
C6B C1B C9B 116.5(2) ?
C3B C2B C1B 120.8(2) ?
C3B C2B H2B 119.6 ?
C1B C2B H2B 119.6 ?
C2B C3B C4B 120.1(2) ?
C2B C3B H3B 119.9 ?
C4B C3B H3B 119.9 ?
C5B C4B C3B 120.3(2) ?
C5B C4B H4B 119.8 ?
C3B C4B H4B 119.8 ?
C4B C5B C6B 120.7(2) ?
C4B C5B H5B 119.7 ?
C6B C5B H5B 119.7 ?
N1B C6B C5B 117.6(2) ?
N1B C6B C1B 123.60(19) ?
C5B C6B C1B 118.8(2) ?
N1B C7B C8B 120.1(2) ?
N1B C7B C12B 118.7(2) y
C8B C7B C12B 121.17(19) ?
N2B C8B C9B 108.1(2) ?
N2B C8B C7B 129.5(2) ?
C9B C8B C7B 122.3(2) ?
C8B C9B C10B 107.13(19) ?
C8B C9B C1B 118.0(2) ?
C10B C9B C1B 134.9(2) ?
C11B C10B C9B 106.2(2) ?
C11B C10B H10B 126.9 ?
C9B C10B H10B 126.9 ?
N2B C11B C10B 110.6(2) ?
N2B C11B H11B 124.7 ?
C10B C11B H11B 124.7 ?
C7B C12B H12D 109.5 ?
C7B C12B H12E 109.5 ?
H12D C12B H12E 109.5 ?
C7B C12B H12F 109.5 ?
H12D C12B H12F 109.5 ?
H12E C12B H12F 109.5 ?

loop_
_geom_bond_atom_site_label_1
_geom_bond_atom_site_label_2
_geom_bond_distance
_geom_bond_publ_flag
N1A C7A 1.325(3) y
N1A C6A 1.384(3) y
N2A C11A 1.367(3) y
N2A C8A 1.377(3) y
N2A H1NA 0.97(3) ?
C1A C2A 1.412(3) ?
C1A C6A 1.417(3) ?
C1A C9A 1.427(3) ?
C2A C3A 1.373(3) ?
C2A H2A 0.93 ?
C3A C4A 1.404(3) ?
C3A H3A 0.93 ?
C4A C5A 1.374(3) ?
C4A H4A 0.93 ?
C5A C6A 1.413(3) ?
C5A H5A 0.93 ?
C7A C8A 1.416(3) ?
C7A C12A 1.505(3) ?
C8A C9A 1.402(3) ?
C9A C10A 1.420(3) ?
C10A C11A 1.369(3) y
C10A H10A 0.93 ?
C11A H11A 0.93 ?
C12A H12A 0.96 ?
C12A H12B 0.96 ?
C12A H12C 0.96 ?
N1B C7B 1.324(3) y
N1B C6B 1.392(3) y
N2B C11B 1.364(3) y
N2B C8B 1.377(3) y
N2B H1NB 0.93(3) ?
C1B C2B 1.406(3) ?
C1B C6B 1.419(3) ?
C1B C9B 1.426(3) ?
C2B C3B 1.375(3) ?
C2B H2B 0.93 ?
C3B C4B 1.404(3) ?
C3B H3B 0.93 ?
C4B C5B 1.376(3) ?
C4B H4B 0.93 ?
C5B C6B 1.412(3) ?
C5B H5B 0.93 ?
C7B C8B 1.415(3) ?
C7B C12B 1.503(3) ?
C8B C9B 1.402(3) ?
C9B C10B 1.420(3) ?
C10B C11B 1.372(3) y
C10B H10B 0.93 ?
C11B H11B 0.93 ?
C12B H12D 0.96 ?
C12B H12E 0.96 ?
C12B H12F 0.96 ?

loop_
_geom_hbond_atom_site_label_D
_geom_hbond_atom_site_label_H
_geom_hbond_atom_site_label_A
_geom_hbond_site_symmetry_A
_geom_hbond_distance_DH
_geom_hbond_distance_HA
_geom_hbond_distance_DA
_geom_hbond_angle_DHA
_geom_hbond_publ_flag
N2A H1NA N1B 4_555 0.97(3) 1.91(3) 2.878(3) 178(3) yes
N2B H1NB N1A 3_555 0.93(3) 1.95(3) 2.875(3) 173(3) yes
C12A H12B Cg1 1_554 0.96 2.66 3.434(3) 138 yes
C12B H12F Cg2 1_554 0.96 2.64 3.459(3) 143 yes

loop_
_geom_torsion_atom_site_label_1
_geom_torsion_atom_site_label_2
_geom_torsion_atom_site_label_3
_geom_torsion_atom_site_label_4
_geom_torsion
_geom_torsion_publ_flag
C6A C1A C2A C3A 0.3(3) ?
C9A C1A C2A C3A -179.7(2) ?
C1A C2A C3A C4A 1.0(3) ?
C2A C3A C4A C5A -1.1(4) ?
C3A C4A C5A C6A -0.2(4) ?
C7A N1A C6A C5A -178.4(2) ?
C7A N1A C6A C1A 1.9(3) ?
C4A C5A C6A N1A -178.2(2) ?
C4A C5A C6A C1A 1.5(3) ?
C2A C1A C6A N1A 178.2(2) ?
C9A C1A C6A N1A -1.8(3) ?
C2A C1A C6A C5A -1.5(3) ?
C9A C1A C6A C5A 178.53(19) ?
C6A N1A C7A C8A -1.4(3) ?
C6A N1A C7A C12A 178.10(19) y
C11A N2A C8A C9A -0.3(2) ?
C11A N2A C8A C7A 178.8(2) ?
N1A C7A C8A N2A -178.1(2) ?
C12A C7A C8A N2A 2.5(4) y
N1A C7A C8A C9A 0.8(3) ?
C12A C7A C8A C9A -178.6(2) ?
N2A C8A C9A C10A -0.3(2) ?
C7A C8A C9A C10A -179.4(2) ?
N2A C8A C9A C1A 178.38(19) ?
C7A C8A C9A C1A -0.8(3) ?
C2A C1A C9A C8A -178.8(2) ?
C6A C1A C9A C8A 1.2(3) ?
C2A C1A C9A C10A -0.6(4) ?
C6A C1A C9A C10A 179.4(2) ?
C8A C9A C10A C11A 0.7(3) ?
C1A C9A C10A C11A -177.6(2) ?
C8A N2A C11A C10A 0.8(3) ?
C9A C10A C11A N2A -0.9(3) ?
C6B C1B C2B C3B -1.6(3) ?
C9B C1B C2B C3B 178.2(2) ?
C1B C2B C3B C4B 0.4(3) ?
C2B C3B C4B C5B 0.2(3) ?
C3B C4B C5B C6B 0.3(4) ?
C7B N1B C6B C5B 177.7(2) ?
C7B N1B C6B C1B -1.5(3) ?
C4B C5B C6B N1B 179.2(2) ?
C4B C5B C6B C1B -1.5(3) ?
C2B C1B C6B N1B -178.7(2) ?
C9B C1B C6B N1B 1.6(3) ?
C2B C1B C6B C5B 2.1(3) ?
C9B C1B C6B C5B -177.7(2) ?
C6B N1B C7B C8B 0.9(3) ?
C6B N1B C7B C12B -177.90(19) y
C11B N2B C8B C9B -0.1(3) ?
C11B N2B C8B C7B -179.6(2) ?
N1B C7B C8B N2B 178.8(2) ?
C12B C7B C8B N2B -2.4(4) y
N1B C7B C8B C9B -0.5(3) ?
C12B C7B C8B C9B 178.3(2) ?
N2B C8B C9B C10B 0.5(3) ?
C7B C8B C9B C10B 180.0(2) ?
N2B C8B C9B C1B -178.86(19) ?
C7B C8B C9B C1B 0.6(3) ?
C2B C1B C9B C8B 179.2(2) ?
C6B C1B C9B C8B -1.1(3) ?
C2B C1B C9B C10B 0.0(4) ?
C6B C1B C9B C10B 179.8(2) ?
C8B C9B C10B C11B -0.7(3) ?
C1B C9B C10B C11B 178.5(3) ?
C8B N2B C11B C10B -0.3(3) ?
C9B C10B C11B N2B 0.6(3) ?

loop_
_cod_related_entry_id
_cod_related_entry_database
_cod_related_entry_code
1 ChemSpider 25378934
